data_1510720
loop_
_publ_author_name
'Nowotny, H.'
'Rogl, P.'
'Benesovsky, F.'

_publ_section_title
;
 Ueber einige Komplexboride mit Platinmetallen
;
_journal_name_full 'Monatshefte fuer Chemie (-108,1977)'
_journal_page_first 965
_journal_page_last 989
_journal_volume 103
_journal_year 1972
_chemical_formula_sum 'B2 Ir Mo2'
_chemical_name_systematic 'Mo2 Ir B2'
_space_group_IT_number 58
_symmetry_space_group_name_Hall '-P 2 2n'
_symmetry_space_group_name_H-M 'P n n m'
_cell_angle_alpha 90
_cell_angle_beta 90
_cell_angle_gamma 90
_cell_formula_units_Z 4
_cell_length_a 9.422
_cell_length_b 7.356
_cell_length_c 3.231
_cell_volume 223.935
_citation_journal_id_ASTM MOCHAP
_cod_data_source_file boron_205.cif
_cod_data_source_block B2Ir1Mo2
_cod_original_cell_volume 223.9349
_cod_original_formula_sum 'B2 Ir1 Mo2'
_cod_database_code 1510720

loop_
_symmetry_equiv_pos_as_xyz
x,y,z
-x,-y,z
x+1/2,-y+1/2,-z+1/2
-x+1/2,y+1/2,-z+1/2
-x,-y,-z
x,y,-z
-x-1/2,y-1/2,z-1/2
x-1/2,-y-1/2,z-1/2

loop_
_atom_site_label
_atom_site_type_symbol
_atom_site_fract_x
_atom_site_fract_y
_atom_site_fract_z
_atom_site_occupancy
_atom_site_U_iso_or_equiv
Mo2 Mo 0.6397 0.0703 0 1 0.0
Mo1 Mo 0.3676 0.3121 0 1 0.0
B2 B 0.2282 0.622 0 1 0.0
Ir1 Ir 0.1087 0.122 0 1 0.0
B1 B 0.0353 0.6161 0 1 0.0
